data_7134254
loop_
_publ_author_name
'Xiong, Li'
'Tang, Wenlei'
'Xiong, Chaozhi'
'Du, Jiajun'
'Zhang, Zhiyuan'
'Qiu, Yuqing'
'Shao, Zhen-Wu'
'Zhou, Xuemei'
'Liu, Chong'

_publ_section_title
;
 Construction of robust Cu-MOFs from bifunctional pyridine-hydroxamate
 linkers for photocatalytic CO<sub>2</sub> reduction.
;
_journal_issue 20
_journal_name_full 'Chemical communications (Cambridge, England)'
_journal_page_first 4030
_journal_page_last 4033
_journal_paper_doi 10.1039/d4cc06778a
_journal_volume 61
_journal_year 2025
_chemical_absolute_configuration ad
_chemical_formula_moiety 'C6 H4 Cu N2 O2'
_chemical_formula_sum 'C6 H4 Cu N2 O2'
_chemical_formula_weight 199.65
_chemical_name_systematic SUM-33
_space_group_crystal_system orthorhombic
_space_group_IT_number 33
_space_group_name_Hall 'P 2c -2n'
_space_group_name_H-M_alt 'P n a 21'
_atom_sites_solution_hydrogens geom
_atom_sites_solution_primary dual
_audit_creation_date 2024-03-03
_audit_creation_method
;
Olex2 1.5
(compiled 2024.02.16 svn.r378c4104 for OlexSys, GUI svn.r6928)
;
_audit_update_record
;
2025-01-25 deposited with the CCDC.	2025-02-09 downloaded from the CCDC.
;
_cell_angle_alpha 90
_cell_angle_beta 90
_cell_angle_gamma 90
_cell_formula_units_Z 4
_cell_length_a 11.5203(4)
_cell_length_b 15.0467(5)
_cell_length_c 4.4357(2)
_cell_measurement_reflns_used 8950
_cell_measurement_temperature 223.00
_cell_measurement_theta_max 27.48
_cell_measurement_theta_min 2.23
_cell_volume 768.90(5)
_computing_cell_refinement 'SAINT V8.40B (Bruker, 2019)'
_computing_data_collection 'APEX5 V2023.9-2 (Bruker, 2023)'
_computing_data_reduction 'SAINT V8.40B (Bruker, 2019)'
_computing_molecular_graphics 'Olex2 1.5 (Dolomanov et al., 2009)'
_computing_publication_material 'Olex2 1.5 (Dolomanov et al., 2009)'
_computing_structure_refinement 'SHELXL 2019/3 (Sheldrick, 2015)'
_computing_structure_solution 'SHELXT 2018/2 (Sheldrick, 2018)'
_diffrn_ambient_temperature 223.00
_diffrn_detector CPAD
_diffrn_detector_area_resol_mean 7.41
_diffrn_detector_type 'Bruker PHOTON II'
_diffrn_measured_fraction_theta_full 1.000
_diffrn_measured_fraction_theta_max 1.000
_diffrn_measurement_device 'four-circle diffractometer'
_diffrn_measurement_device_type 'Bruker D8 VENTURE TXS PHOTON II'
_diffrn_measurement_method '\w and \f shutterless scans'
_diffrn_measurement_specimen_support 'nylon loop'
_diffrn_radiation_monochromator 'Helios Multi-layer Optic'
_diffrn_radiation_probe x-ray
_diffrn_radiation_type MoK\a
_diffrn_radiation_wavelength 0.71073
_diffrn_reflns_av_R_equivalents 0.0561
_diffrn_reflns_av_unetI/netI 0.0247
_diffrn_reflns_Laue_measured_fraction_full 1.000
_diffrn_reflns_Laue_measured_fraction_max 1.000
_diffrn_reflns_limit_h_max 14
_diffrn_reflns_limit_h_min -14
_diffrn_reflns_limit_k_max 19
_diffrn_reflns_limit_k_min -19
_diffrn_reflns_limit_l_max 5
_diffrn_reflns_limit_l_min -5
_diffrn_reflns_number 24274
_diffrn_reflns_point_group_measured_fraction_full 0.999
_diffrn_reflns_point_group_measured_fraction_max 0.999
_diffrn_reflns_theta_full 25.242
_diffrn_reflns_theta_max 27.535
_diffrn_reflns_theta_min 2.226
_diffrn_source TXS
_diffrn_source_current 1.4
_diffrn_source_power 0.07
_diffrn_source_type 'Rotaing Anode'
_diffrn_source_voltage 50.0
_diffrn_standards_number 0
_exptl_absorpt_coefficient_mu 2.786
_exptl_absorpt_correction_T_max 0.7456
_exptl_absorpt_correction_T_min 0.6004
_exptl_absorpt_correction_type multi-scan
_exptl_absorpt_process_details
;
SADABS-2016/2 (Bruker,2016/2) was used for absorption correction.
wR2(int) was 0.1308 before and 0.0666 after correction.
The Ratio of minimum to maximum transmission is 0.8053.
The \l/2 correction factor is Not present.
;
_exptl_crystal_colour green
_exptl_crystal_density_diffrn 1.725
_exptl_crystal_description block
_exptl_crystal_F_000 396
_exptl_crystal_size_max 0.12
_exptl_crystal_size_mid 0.11
_exptl_crystal_size_min 0.09
_refine_diff_density_max 0.226
_refine_diff_density_min -0.416
_refine_diff_density_rms 0.078
_refine_ls_abs_structure_details
;
 Flack x determined using 686 quotients [(I+)-(I-)]/[(I+)+(I-)]
 (Parsons, Flack and Wagner, Acta Cryst. B69 (2013) 249-259).
;
_refine_ls_abs_structure_Flack 0.020(13)
_refine_ls_extinction_method none
_refine_ls_goodness_of_fit_ref 1.126
_refine_ls_hydrogen_treatment constr
_refine_ls_matrix_type full
_refine_ls_number_parameters 100
_refine_ls_number_reflns 1769
_refine_ls_number_restraints 1
_refine_ls_restrained_S_all 1.125
_refine_ls_R_factor_all 0.0228
_refine_ls_R_factor_gt 0.0209
_refine_ls_shift/su_max 0.003
_refine_ls_shift/su_mean 0.000
_refine_ls_structure_factor_coef Fsqd
_refine_ls_weighting_details 'w=1/[\s^2^(Fo^2^)+(0.0284P)^2^+0.2026P] where P=(Fo^2^+2Fc^2^)/3'
_refine_ls_weighting_scheme calc
_refine_ls_wR_factor_gt 0.0557
_refine_ls_wR_factor_ref 0.0568
_reflns_Friedel_coverage 0.771
_reflns_Friedel_fraction_full 0.998
_reflns_Friedel_fraction_max 0.997
_reflns_number_gt 1641
_reflns_number_total 1769
_reflns_threshold_expression 'I > 2\s(I)'
_cod_data_source_file d4cc06778a2.cif
_cod_data_source_block SUM-33
_cod_depositor_comments
;
The following automatic conversions were performed:

data item '_diffrn_radiation_probe' value 'X-ray' was changed to
'x-ray' in accordance with the
/home/data/users/saulius/crontab/automatic-downloads/rss-feeds/RSC/lib/dictionaries/cif_core.dic
dictionary named 'cif_core.dic' version 2.4.2 last updated on
2011-04-26.

Automatic conversion script
Id: cif_fix_values 8170 2020-07-09 18:12:32Z antanas 

 Adding full bibliography for 7134253--7134255.cif.
;
_cod_database_code 7134254
_shelx_shelxl_version_number 2019/3
_shelx_space_group_comment
;
The symmetry employed for this shelxl refinement is uniquely defined
by the following loop, which should always be used as a source of
symmetry information in preference to the above space-group names.
They are only intended as comments.
;
_shelx_estimated_absorpt_t_max 0.788
_shelx_estimated_absorpt_t_min 0.731
_olex2_refinement_description
;
1. Fixed Uiso
 At 1.2 times of:
  All C(H) groups
2.a Aromatic/amide H refined with riding coordinates:
 C3(H3), C4(H4), C5(H5), C6(H6)
;
_smtbx_masks_special_details
;
A solvent mask was calculated and 60 electrons were 
found in a volume of 180\%A^3^ in 1 void per unit cell. 
This is consistent with the presence of 0.333[C3H7NO] per Formula Unit 
which account for 53 electrons per unit cell.
;
_smtbx_masks_void_probe_radius 1.2
_smtbx_masks_void_truncation_radius 1.2
_olex2_submission_special_instructions 'No special instructions were received'
_site XU

loop_
_space_group_symop_operation_xyz
'x, y, z'
'-x, -y, z+1/2'
'x+1/2, -y+1/2, z'
'-x+1/2, y+1/2, z+1/2'

loop_
_atom_site_label
_atom_site_type_symbol
_atom_site_fract_x
_atom_site_fract_y
_atom_site_fract_z
_atom_site_U_iso_or_equiv
_atom_site_adp_type
_atom_site_occupancy
_atom_site_site_symmetry_order
_atom_site_calc_flag
_atom_site_refinement_flags_posn
_atom_site_refinement_flags_adp
_atom_site_refinement_flags_occupancy
_atom_site_disorder_assembly
_atom_site_disorder_group
Cu1 Cu 0.50167(2) 0.58700(2) 0.9337(3) 0.01651(12) Uani 1 1 d . . . . .
O1 O 0.41133(17) 0.67828(13) 0.7549(5) 0.0240(5) Uani 1 1 d . . . . .
O2 O 0.43319(15) 0.51633(11) 0.6201(5) 0.0174(4) Uani 1 1 d . . . . .
N1 N 0.35637(18) 0.56582(14) 0.4301(6) 0.0217(5) Uani 1 1 d . . . . .
N2 N 0.10665(19) 0.82790(14) 0.1440(6) 0.0208(5) Uani 1 1 d . . . . .
C1 C 0.3516(2) 0.64704(17) 0.5295(6) 0.0185(6) Uani 1 1 d . . . . .
C2 C 0.2678(2) 0.70866(17) 0.3849(7) 0.0195(6) Uani 1 1 d . . . . .
C3 C 0.2690(3) 0.7979(2) 0.4626(10) 0.0399(9) Uani 1 1 d . . . . .
H3 H 0.324304 0.819640 0.599907 0.048 Uiso 1 1 calc R U . . .
C4 C 0.1884(3) 0.85445(19) 0.3368(9) 0.0356(8) Uani 1 1 d . . . . .
H4 H 0.191214 0.914915 0.389528 0.043 Uiso 1 1 calc R U . . .
C5 C 0.1829(3) 0.68096(19) 0.1877(8) 0.0347(8) Uani 1 1 d . . . . .
H5 H 0.178708 0.620905 0.130398 0.042 Uiso 1 1 calc R U . . .
C6 C 0.1039(3) 0.74119(19) 0.0743(9) 0.0348(8) Uani 1 1 d . . . . .
H6 H 0.045846 0.720645 -0.057221 0.042 Uiso 1 1 calc R U . . .

loop_
_atom_site_aniso_label
_atom_site_aniso_U_11
_atom_site_aniso_U_22
_atom_site_aniso_U_33
_atom_site_aniso_U_23
_atom_site_aniso_U_13
_atom_site_aniso_U_12
Cu1 0.01837(17) 0.01062(16) 0.02054(17) -0.0004(2) -0.00433(12) 0.00116(10)
O1 0.0270(10) 0.0141(9) 0.0309(11) -0.0040(8) -0.0146(9) 0.0039(8)
O2 0.0200(8) 0.0123(8) 0.0200(9) -0.0011(8) -0.0048(7) 0.0043(6)
N1 0.0222(10) 0.0174(9) 0.0255(12) -0.0008(11) -0.0079(12) 0.0069(8)
N2 0.0205(11) 0.0145(10) 0.0276(12) 0.0005(11) -0.0063(10) 0.0028(8)
C1 0.0190(12) 0.0152(12) 0.0212(13) -0.0006(10) -0.0028(10) 0.0034(10)
C2 0.0200(11) 0.0180(12) 0.0206(16) -0.0004(11) -0.0036(12) 0.0046(9)
C3 0.0430(18) 0.0211(14) 0.056(3) -0.0113(17) -0.0276(19) 0.0073(13)
C4 0.0443(18) 0.0175(13) 0.045(2) -0.0081(14) -0.0258(16) 0.0081(13)
C5 0.0401(17) 0.0155(13) 0.048(2) -0.0080(14) -0.0228(16) 0.0072(12)
C6 0.0395(17) 0.0184(13) 0.047(2) -0.0065(14) -0.0242(16) 0.0066(12)

loop_
_atom_type_symbol
_atom_type_description
_atom_type_scat_dispersion_real
_atom_type_scat_dispersion_imag
_atom_type_scat_source
C C 0.0033 0.0016 'International Tables Vol C Tables 4.2.6.8 and 6.1.1.4'
H H 0.0000 0.0000 'International Tables Vol C Tables 4.2.6.8 and 6.1.1.4'
Cu Cu 0.3201 1.2651 'International Tables Vol C Tables 4.2.6.8 and 6.1.1.4'
N N 0.0061 0.0033 'International Tables Vol C Tables 4.2.6.8 and 6.1.1.4'
O O 0.0106 0.0060 'International Tables Vol C Tables 4.2.6.8 and 6.1.1.4'

loop_
_geom_angle_atom_site_label_1
_geom_angle_atom_site_label_2
_geom_angle_atom_site_label_3
_geom_angle
_geom_angle_site_symmetry_1
_geom_angle_site_symmetry_3
_geom_angle_publ_flag
O1 Cu1 O2 169.66(8) . 2_665 ?
O1 Cu1 O2 82.69(9) . . ?
O1 Cu1 N2 93.63(9) . 3_566 ?
O2 Cu1 O2 91.39(5) 2_665 . ?
O2 Cu1 N2 160.74(11) . 3_566 ?
O2 Cu1 N2 94.69(9) 2_665 3_566 ?
C1 O1 Cu1 110.46(16) . . ?
Cu1 O2 Cu1 126.98(9) 2_664 . ?
N1 O2 Cu1 113.11(14) . . ?
N1 O2 Cu1 114.25(15) . 2_664 ?
C1 N1 O2 108.4(2) . . ?
C4 N2 Cu1 122.44(18) . 3_464 ?
C4 N2 C6 117.1(2) . . ?
C6 N2 Cu1 120.2(2) . 3_464 ?
O1 C1 C2 116.8(2) . . ?
N1 C1 O1 125.3(2) . . ?
N1 C1 C2 117.9(2) . . ?
C3 C2 C1 119.4(2) . . ?
C5 C2 C1 123.2(2) . . ?
C5 C2 C3 117.3(2) . . ?
C2 C3 H3 120.3 . . ?
C4 C3 C2 119.4(3) . . ?
C4 C3 H3 120.3 . . ?
N2 C4 C3 123.4(3) . . ?
N2 C4 H4 118.3 . . ?
C3 C4 H4 118.3 . . ?
C2 C5 H5 120.0 . . ?
C2 C5 C6 120.1(3) . . ?
C6 C5 H5 120.0 . . ?
N2 C6 C5 122.7(3) . . ?
N2 C6 H6 118.7 . . ?
C5 C6 H6 118.7 . . ?

loop_
_geom_bond_atom_site_label_1
_geom_bond_atom_site_label_2
_geom_bond_distance
_geom_bond_site_symmetry_2
_geom_bond_publ_flag
Cu1 O1 1.897(2) . ?
Cu1 O2 1.9140(19) 2_665 ?
Cu1 O2 1.920(2) . ?
Cu1 N2 1.993(2) 3_566 ?
O1 C1 1.302(3) . ?
O2 N1 1.431(3) . ?
N1 C1 1.300(3) . ?
N2 C4 1.333(4) . ?
N2 C6 1.341(3) . ?
C1 C2 1.484(4) . ?
C2 C3 1.387(4) . ?
C2 C5 1.377(4) . ?
C3 H3 0.9400 . ?
C3 C4 1.377(4) . ?
C4 H4 0.9400 . ?
C5 H5 0.9400 . ?
C5 C6 1.379(4) . ?
C6 H6 0.9400 . ?

loop_
_geom_torsion_atom_site_label_1
_geom_torsion_atom_site_label_2
_geom_torsion_atom_site_label_3
_geom_torsion_atom_site_label_4
_geom_torsion
_geom_torsion_site_symmetry_1
_geom_torsion_site_symmetry_2
_geom_torsion_site_symmetry_3
_geom_torsion_site_symmetry_4
_geom_torsion_publ_flag
Cu1 O1 C1 N1 -2.9(3) . . . . ?
Cu1 O1 C1 C2 174.3(2) . . . . ?
Cu1 O2 N1 C1 -1.6(3) . . . . ?
Cu1 O2 N1 C1 -157.07(18) 2_664 . . . ?
Cu1 N2 C4 C3 -173.6(3) 3_464 . . . ?
Cu1 N2 C6 C5 172.7(3) 3_464 . . . ?
O1 C1 C2 C3 9.5(4) . . . . ?
O1 C1 C2 C5 -166.4(3) . . . . ?
O2 Cu1 O1 C1 1.19(18) . . . . ?
O2 Cu1 O1 C1 -54.3(7) 2_665 . . . ?
O2 N1 C1 O1 3.0(4) . . . . ?
O2 N1 C1 C2 -174.1(2) . . . . ?
N1 C1 C2 C3 -173.1(3) . . . . ?
N1 C1 C2 C5 10.9(4) . . . . ?
N2 Cu1 O1 C1 162.20(18) 3_566 . . . ?
C1 C2 C3 C4 -177.6(4) . . . . ?
C1 C2 C5 C6 176.5(3) . . . . ?
C2 C3 C4 N2 1.0(7) . . . . ?
C2 C5 C6 N2 1.1(6) . . . . ?
C3 C2 C5 C6 0.4(5) . . . . ?
C4 N2 C6 C5 -1.6(6) . . . . ?
C5 C2 C3 C4 -1.4(5) . . . . ?
C6 N2 C4 C3 0.5(6) . . . . ?

loop_
_smtbx_masks_void_nr
_smtbx_masks_void_average_x
_smtbx_masks_void_average_y
_smtbx_masks_void_average_z
_smtbx_masks_void_volume
_smtbx_masks_void_count_electrons
_smtbx_masks_void_content
1 0.000 0.500 -0.044 90.1 29.9 '0.667 DMF'
2 0.500 1.000 -0.876 90.1 29.9 '0.667 DMF'
